data_4000922
loop_
_publ_author_name
'Kim, Sang-Hwan'
'Yeon, Jeongho'
'Sefat, Athena S.'
'Mandrus, David G.'
'Halasyamani, P. Shiv'

_publ_section_title
;
 Stereo-Active Lone-Pair Control on the Ferromagnetic Behavior in
 VO(SeO2OH)2: A New Acentric Ferromagnetic Material
;
_journal_issue 24
_journal_name_full 'Chemistry of Materials'
_journal_page_first 6665
_journal_paper_doi 10.1021/cm102659w
_journal_volume 22
_journal_year 2010
_chemical_absolute_configuration unk
_chemical_formula_sum 'H2 O7 Se2 V'
_chemical_formula_weight 322.88
_chemical_name_systematic
;
 ?
;
_space_group_IT_number 114
_symmetry_cell_setting tetragonal
_symmetry_space_group_name_Hall 'P -4 2n'
_symmetry_space_group_name_H-M 'P -4 21 c'
_atom_sites_solution_hydrogens geom
_atom_sites_solution_primary direct
_atom_sites_solution_secondary difmap
_cell_angle_alpha 90
_cell_angle_beta 90
_cell_angle_gamma 90
_cell_formula_units_Z 8
_cell_length_a 8.9181(3)
_cell_length_b 8.9181(3)
_cell_length_c 7.9708(6)
_cell_measurement_temperature 296(2)
_cell_volume 633.94(6)
_computing_structure_refinement 'SHELXL-97 (Sheldrick, 1997)'
_computing_structure_solution 'SHELXS-97 (Sheldrick, 1990)'
_diffrn_ambient_temperature 296(2)
_diffrn_measured_fraction_theta_full 0.974
_diffrn_measured_fraction_theta_max 0.974
_diffrn_radiation_monochromator graphite
_diffrn_radiation_type MoK\a
_diffrn_radiation_wavelength 0.71073
_diffrn_reflns_av_R_equivalents 0.0273
_diffrn_reflns_av_unetI/netI 0.0176
_diffrn_reflns_limit_h_max 12
_diffrn_reflns_limit_h_min -9
_diffrn_reflns_limit_k_max 11
_diffrn_reflns_limit_k_min -11
_diffrn_reflns_limit_l_max 10
_diffrn_reflns_limit_l_min -7
_diffrn_reflns_number 3823
_diffrn_reflns_theta_full 28.82
_diffrn_reflns_theta_max 28.82
_diffrn_reflns_theta_min 3.23
_exptl_absorpt_coefficient_mu 13.029
_exptl_absorpt_correction_type none
_exptl_crystal_colour 'pale violet'
_exptl_crystal_density_diffrn 3.383
_exptl_crystal_density_method 'not measured'
_exptl_crystal_description block
_exptl_crystal_F_000 596
_exptl_crystal_size_max 0.09
_exptl_crystal_size_mid 0.03
_exptl_crystal_size_min 0.03
_refine_diff_density_max 0.415
_refine_diff_density_min -0.334
_refine_diff_density_rms 0.085
_refine_ls_abs_structure_details 'Flack H D (1983), Acta Cryst. A39, 876-881'
_refine_ls_abs_structure_Flack -0.010(11)
_refine_ls_extinction_method none
_refine_ls_goodness_of_fit_ref 0.905
_refine_ls_hydrogen_treatment mixed
_refine_ls_matrix_type full
_refine_ls_number_parameters 57
_refine_ls_number_reflns 796
_refine_ls_number_restraints 0
_refine_ls_restrained_S_all 0.905
_refine_ls_R_factor_all 0.0186
_refine_ls_R_factor_gt 0.0125
_refine_ls_shift/su_max 0.155
_refine_ls_shift/su_mean 0.017
_refine_ls_structure_factor_coef Fsqd
_refine_ls_weighting_details 'calc w=1/[\s^2^(Fo^2^)+(0.0183P)^2^+0.0000P] where P=(Fo^2^+2Fc^2^)/3'
_refine_ls_weighting_scheme calc
_refine_ls_wR_factor_ref 0.0303
_reflns_number_gt 623
_reflns_number_total 796
_reflns_threshold_expression >2sigma(I)
_cod_data_source_file cm102659w_si_002.cif
_cod_data_source_block VO(SeO2OH)2
_cod_depositor_comments
;
The following automatic conversions were performed:

'_symmetry_cell_setting' value 'Tetragonal' changed to 'tetragonal'
according to /home/saulius/struct/CIF-dictionaries/cif_core.dic
dictionary named 'cif_core.dic' version 2.4.2 from 2011-04-26.

Automatic conversion script
Id: cif_fix_values 1715 2011-07-08 13:25:40Z adriana 
;
_cod_original_sg_symbol_H-M 'P -4 2(1) c'
_cod_original_formula_sum 'H2 O7 Se2 V1'
_cod_database_code 4000922

loop_
_symmetry_equiv_pos_as_xyz
'x, y, z'
'-x, -y, z'
'y, -x, -z'
'-y, x, -z'
'-x+1/2, y+1/2, -z+1/2'
'x+1/2, -y+1/2, -z+1/2'
'-y+1/2, -x+1/2, z+1/2'
'y+1/2, x+1/2, z+1/2'

loop_
_atom_site_label
_atom_site_fract_x
_atom_site_fract_y
_atom_site_fract_z
_atom_site_U_iso_or_equiv
_atom_site_adp_type
_atom_site_calc_flag
_atom_site_refinement_flags
_atom_site_occupancy
_atom_site_type_symbol
V1 0 0.5 0.19612(8) 0.00944(13) Uani d SP 0.9235(14) V
V2 0 0.5 0.3042(9) 0.0141(15) Uani d SP 0.0765(14) V
Se1 0.79107(3) 0.20768(3) 0.22444(3) 0.01307(6) Uani d . 1 Se
O1 0 0.5 -0.00436(18) 0.0198(5) Uani d S 1 O
O2 0.8112(3) 0.3932(2) 0.24950(18) 0.0179(7) Uani d . 1 O
O3 0.6071(2) 0.1928(2) 0.2631(2) 0.0163(7) Uani d . 1 O
O4 0.8544(2) 0.1463(2) 0.4244(2) 0.0248(4) Uani d . 1 O
H1 0.921(3) 0.169(4) 0.437(4) 0.044(11) Uiso d . 1 H

loop_
_atom_site_aniso_label
_atom_site_aniso_U_11
_atom_site_aniso_U_22
_atom_site_aniso_U_33
_atom_site_aniso_U_12
_atom_site_aniso_U_13
_atom_site_aniso_U_23
V1 0.0078(3) 0.0069(3) 0.0136(3) 0.0007(4) 0 0
V2 0.017(4) 0.022(4) 0.003(4) 0.009(6) 0 0
Se1 0.01130(13) 0.01138(13) 0.01655(10) -0.00177(7) 0.00101(10) -0.00051(10)
O1 0.0221(11) 0.0199(11) 0.0173(12) 0.000(3) 0 0
O2 0.0146(12) 0.0112(12) 0.0279(18) -0.0045(9) 0.0007(6) -0.0010(5)
O3 0.0107(11) 0.0098(12) 0.0283(15) -0.0022(9) 0.0016(6) 0.0005(6)
O4 0.0213(10) 0.0251(9) 0.0280(9) -0.0054(7) -0.0106(8) 0.0108(8)

loop_
_atom_type_symbol
_atom_type_description
_atom_type_scat_dispersion_real
_atom_type_scat_dispersion_imag
_atom_type_scat_source
H H 0 0 'International Tables Vol C Tables 4.2.6.8 and 6.1.1.4'
O O 0.0106 0.006 'International Tables Vol C Tables 4.2.6.8 and 6.1.1.4'
V V 0.3005 0.5294 'International Tables Vol C Tables 4.2.6.8 and 6.1.1.4'
Se Se -0.0929 2.2259 'International Tables Vol C Tables 4.2.6.8 and 6.1.1.4'

loop_
_geom_angle_atom_site_label_1
_geom_angle_atom_site_label_2
_geom_angle_atom_site_label_3
_geom_angle
_geom_angle_site_symmetry_1
_geom_angle_site_symmetry_3
V2 V1 O1 180.000(2) . .
V2 V1 O2 77.60(5) . 2_665
O1 V1 O2 102.40(5) . 2_665
V2 V1 O2 77.60(5) . 1_455
O1 V1 O2 102.40(5) . 1_455
O2 V1 O2 155.19(9) 2_665 1_455
V2 V1 O3 80.61(6) . 6_455
O1 V1 O3 99.39(6) . 6_455
O2 V1 O3 88.44(10) 2_665 6_455
O2 V1 O3 87.55(11) 1_455 6_455
V2 V1 O3 80.61(6) . 5
O1 V1 O3 99.39(6) . 5
O2 V1 O3 87.55(11) 2_665 5
O2 V1 O3 88.44(10) 1_455 5
O3 V1 O3 161.23(11) 6_455 5
V2 V1 O1 0.000(2) . 7
O1 V1 O1 180 . 7
O2 V1 O1 77.60(5) 2_665 7
O2 V1 O1 77.60(5) 1_455 7
O3 V1 O1 80.61(6) 6_455 7
O3 V1 O1 80.61(6) 5 7
V1 V2 O1 180 . 7
V1 V2 O2 77.3(2) . 1_455
O1 V2 O2 102.7(2) 7 1_455
V1 V2 O2 77.3(2) . 2_665
O1 V2 O2 102.7(2) 7 2_665
O2 V2 O2 154.6(4) 1_455 2_665
V1 V2 O3 74.7(2) . 6_455
O1 V2 O3 105.3(2) 7 6_455
O2 V2 O3 86.25(14) 1_455 6_455
O2 V2 O3 87.12(14) 2_665 6_455
V1 V2 O3 74.7(2) . 5
O1 V2 O3 105.3(2) 7 5
O2 V2 O3 87.12(14) 1_455 5
O2 V2 O3 86.25(14) 2_665 5
O3 V2 O3 149.5(4) 6_455 5
V1 V2 O1 0 . .
O1 V2 O1 180 7 .
O2 V2 O1 77.3(2) 1_455 .
O2 V2 O1 77.3(2) 2_665 .
O3 V2 O1 74.7(2) 6_455 .
O3 V2 O1 74.7(2) 5 .
O3 Se1 O2 99.28(8) . .
O3 Se1 O4 97.01(9) . .
O2 Se1 O4 99.37(9) . .
V2 O1 V1 180 7_554 .
V2 O1 V1 0 7_554 7_554
V1 O1 V1 180 . 7_554
V2 O1 V2 180.0000(10) 7_554 .
V1 O1 V2 0 . .
V1 O1 V2 180.0000(10) 7_554 .
Se1 O2 V1 122.71(12) . 1_655
Se1 O2 V2 126.26(12) . 1_655
V1 O2 V2 25.1(2) 1_655 1_655
Se1 O3 V1 124.59(11) . 5_545
Se1 O3 V2 118.51(13) . 5_545
V1 O3 V2 24.6(2) 5_545 5_545
Se1 O4 H1 110(3) . .

loop_
_geom_bond_atom_site_label_1
_geom_bond_atom_site_label_2
_geom_bond_site_symmetry_2
_geom_bond_distance
V1 V2 . 0.861(7)
V1 O1 . 1.5980(15)
V1 O2 2_665 1.981(2)
V1 O2 1_455 1.981(2)
V1 O3 6_455 1.993(2)
V1 O3 5 1.993(2)
V1 O1 7 2.3874(15)
V2 O1 7 1.526(8)
V2 O2 1_455 1.983(3)
V2 O2 2_665 1.983(3)
V2 O3 6_455 2.038(3)
V2 O3 5 2.038(3)
V2 O1 . 2.459(8)
Se1 O3 . 1.675(2)
Se1 O2 . 1.676(2)
Se1 O4 . 1.7772(17)
O1 V2 7_554 1.526(8)
O1 V1 7_554 2.3874(15)
O2 V1 1_655 1.981(2)
O2 V2 1_655 1.983(3)
O3 V1 5_545 1.993(2)
O3 V2 5_545 2.038(3)
O4 H1 . 0.64(3)
